data_4000264
_journal_name_full 'Chemistry of Materials'
_journal_paper_doi 10.1021/cm021701t
_journal_year 2003
_chemical_formula_moiety (H3DETA)[Fe3(C2O4)2(HPO4)2(PO4)]
_chemical_formula_sum 'C8 H18 Fe3 N3 O20 P3'
_chemical_formula_weight 736.72
_space_group_IT_number 2
_symmetry_cell_setting triclinic
_symmetry_space_group_name_Hall '-P 1'
_symmetry_space_group_name_H-M 'P -1'
_atom_sites_solution_hydrogens geom
_atom_sites_solution_primary direct
_atom_sites_solution_secondary difmap
_cell_angle_alpha 86.3020(10)
_cell_angle_beta 68.8800(10)
_cell_angle_gamma 61.8000(10)
_cell_formula_units_Z 2
_cell_length_a 9.6367(7)
_cell_length_b 10.1760(7)
_cell_length_c 12.6164(9)
_cell_measurement_temperature 294(2)
_cell_volume 1008.66(12)
_diffrn_ambient_temperature 294(2)
_diffrn_detector_area_resol_mean ?
_diffrn_measurement_device_type 'Simens Smart CCD'
_diffrn_measurement_method ?
_diffrn_radiation_monochromator graphite
_diffrn_radiation_source 'fine-focus sealed tube'
_diffrn_radiation_type MoK\a
_diffrn_radiation_wavelength 0.71073
_diffrn_reflns_av_R_equivalents 0.0390
_diffrn_reflns_av_sigmaI/netI 0.0401
_diffrn_reflns_limit_h_max 12
_diffrn_reflns_limit_h_min -12
_diffrn_reflns_limit_k_max 13
_diffrn_reflns_limit_k_min -13
_diffrn_reflns_limit_l_max 16
_diffrn_reflns_limit_l_min -15
_diffrn_reflns_number 10472
_diffrn_reflns_theta_max 28.27
_diffrn_reflns_theta_min 1.74
_diffrn_standards_decay_% ?
_diffrn_standards_interval_count ?
_diffrn_standards_interval_time ?
_diffrn_standards_number ?
_exptl_absorpt_coefficient_mu 2.481
_exptl_absorpt_correction_T_max 0.985
_exptl_absorpt_correction_T_min 0.832
_exptl_absorpt_correction_type 'Empirical based on symmetry equivalents'
_exptl_absorpt_process_details ?
_exptl_crystal_colour 'dark brown'
_exptl_crystal_density_diffrn 2.426
_exptl_crystal_density_meas ?
_exptl_crystal_density_method 'not measured'
_exptl_crystal_description tablet
_exptl_crystal_F_000 740
_exptl_crystal_size_max '0.15 mm'
_exptl_crystal_size_mid '0.10 mm'
_exptl_crystal_size_min '0.06 mm'
_refine_ls_extinction_coef 0.0000(5)
_refine_ls_extinction_expression Fc^*^=kFc[1+0.001xFc^2^\l^3^/sin(2\q)]^-1/4^
_refine_ls_extinction_method SHELXL
_refine_ls_goodness_of_fit_ref 1.056
_refine_ls_hydrogen_treatment mixed
_refine_ls_matrix_type full
_refine_ls_number_parameters 335
_refine_ls_number_reflns 4719
_refine_ls_number_restraints 0
_refine_ls_restrained_S_all 1.056
_refine_ls_R_factor_all 0.0494
_refine_ls_R_factor_gt 0.0397
_refine_ls_shift/su_max 0.802
_refine_ls_shift/su_mean 0.002
_refine_ls_structure_factor_coef Fsqd
_refine_ls_weighting_details 'calc w=1/[\s^2^(Fo^2^)+(0.0395P)^2^+3.0897P] where P=(Fo^2^+2Fc^2^)/3'
_refine_ls_weighting_scheme calc
_refine_ls_wR_factor_gt 0.0934
_refine_ls_wR_factor_ref 0.0977
_reflns_number_gt 4053
_reflns_number_total 4719
_reflns_threshold_expression >2sigma(I)
_cod_original_sg_symbol_H-M P-1
_cod_database_code 4000264

loop_
_symmetry_equiv_pos_as_xyz
'x, y, z'
'-x, -y, -z'

loop_
_atom_site_label
_atom_site_type_symbol
_atom_site_fract_x
_atom_site_fract_y
_atom_site_fract_z
_atom_site_U_iso_or_equiv
_atom_site_adp_type
_atom_site_occupancy
_atom_site_symmetry_multiplicity
_atom_site_calc_flag
_atom_site_refinement_flags
_atom_site_disorder_assembly
_atom_site_disorder_group
Fe1 Fe 0.09655(6) 0.15034(5) 0.33713(4) 0.00966(12) Uani 1 1 d . . .
Fe2 Fe -0.13709(6) -0.07729(6) 0.16702(4) 0.01007(12) Uani 1 1 d . . .
Fe3 Fe -0.26192(6) -0.23158(6) 0.42321(5) 0.01485(13) Uani 1 1 d . . .
P1 P -0.52321(11) 0.02234(10) 0.32227(7) 0.01083(18) Uani 1 1 d . . .
P2 P -0.10860(11) -0.03665(10) 0.41685(7) 0.01075(18) Uani 1 1 d . . .
P3 P -0.00401(11) -0.16191(10) -0.11181(7) 0.01049(18) Uani 1 1 d . . .
O1 O -0.3842(3) 0.0256(3) 0.2148(2) 0.0150(5) Uani 1 1 d . . .
O2 O -0.6596(3) 0.0289(3) 0.2815(2) 0.0139(5) Uani 1 1 d . . .
O3 O -0.5912(3) 0.1565(3) 0.4089(2) 0.0172(5) Uani 1 1 d . . .
O4 O -0.4608(3) -0.1267(3) 0.3726(2) 0.0167(5) Uani 1 1 d . . .
O5 O 0.0419(3) -0.0137(3) 0.3509(2) 0.0133(5) Uani 1 1 d . . .
O6 O -0.0742(3) -0.1509(3) 0.5005(2) 0.0159(5) Uani 1 1 d . . .
O7 O -0.1629(3) -0.0931(3) 0.3366(2) 0.0144(5) Uani 1 1 d . . .
O8 O -0.2609(3) 0.1209(3) 0.4810(2) 0.0176(5) Uani 1 1 d . . .
H8O H -0.3642 0.1348 0.5256 0.050 Uiso 1 1 d . . .
O9 O -0.1143(3) -0.0789(3) 0.0078(2) 0.0184(5) Uani 1 1 d . . .
O10 O 0.1236(3) -0.1077(3) -0.1760(2) 0.0139(5) Uani 1 1 d . . .
O11 O -0.1187(3) -0.1498(3) -0.1738(2) 0.0147(5) Uani 1 1 d . . .
O12 O 0.1110(3) -0.3341(3) -0.1087(2) 0.0189(6) Uani 1 1 d . . .
H12O H 0.0648 -0.4017 -0.1053 0.050 Uiso 1 1 d . . .
O13 O 0.1335(3) -0.6624(3) 0.3269(2) 0.0166(5) Uani 1 1 d . . .
O14 O -0.0135(3) -0.4120(3) 0.3708(2) 0.0199(6) Uani 1 1 d . . .
O15 O -0.1508(3) -0.6755(3) 0.3868(2) 0.0180(5) Uani 1 1 d . . .
O16 O -0.3032(3) -0.4279(3) 0.4410(2) 0.0228(6) Uani 1 1 d . . .
O17 O -0.1269(3) -0.2851(3) 0.1666(2) 0.0178(5) Uani 1 1 d . . .
O18 O 0.0615(4) -0.5288(3) 0.1079(3) 0.0241(6) Uani 1 1 d . . .
O19 O 0.1164(3) -0.2181(3) 0.1291(2) 0.0177(5) Uani 1 1 d . . .
O20 O 0.3079(3) -0.4596(3) 0.1019(3) 0.0249(6) Uani 1 1 d . . .
N1 N -0.5608(4) -0.3433(4) 0.6649(3) 0.0242(7) Uani 1 1 d . . .
N2 N -0.3990(4) -0.7241(4) 0.7756(3) 0.0246(7) Uani 1 1 d . . .
N3 N -0.6021(5) -0.7727(4) 1.0824(3) 0.0313(8) Uani 1 1 d . . .
C1 C -0.0004(5) -0.5397(4) 0.3642(3) 0.0158(7) Uani 1 1 d . . .
C2 C -0.1678(4) -0.5469(4) 0.4020(3) 0.0147(7) Uani 1 1 d . . .
C3 C 0.0208(5) -0.3969(4) 0.1310(3) 0.0159(7) Uani 1 1 d . . .
C4 C 0.1633(5) -0.3573(4) 0.1184(3) 0.0156(7) Uani 1 1 d . . .
C5 C -0.4749(6) -0.4592(5) 0.7309(4) 0.0273(9) Uani 1 1 d . . .
H5A H -0.5429 -0.4292 0.8121 0.033 Uiso 1 1 calc R . .
H5B H -0.3654 -0.4671 0.7174 0.033 Uiso 1 1 calc R . .
C6 C -0.4500(7) -0.6114(5) 0.6951(4) 0.0307(10) Uani 1 1 d . . .
H6A H -0.5550 -0.5981 0.6922 0.037 Uiso 1 1 calc R . .
H6B H -0.3632 -0.6505 0.6188 0.037 Uiso 1 1 calc R . .
C7 C -0.5427(5) -0.7004(5) 0.8844(4) 0.0275(9) Uani 1 1 d . . .
H7A H -0.6259 -0.7149 0.8681 0.033 Uiso 1 1 calc R . .
H7B H -0.5977 -0.5984 0.9214 0.033 Uiso 1 1 calc R . .
C8 C -0.4762(6) -0.8112(6) 0.9631(4) 0.0372(12) Uani 1 1 d . . .
H8A H -0.4452 -0.9110 0.9334 0.045 Uiso 1 1 calc R . .
H8B H -0.3744 -0.8137 0.9634 0.045 Uiso 1 1 calc R . .

loop_
_atom_site_aniso_label
_atom_site_aniso_U_11
_atom_site_aniso_U_22
_atom_site_aniso_U_33
_atom_site_aniso_U_23
_atom_site_aniso_U_13
_atom_site_aniso_U_12
Fe1 0.0101(2) 0.0101(2) 0.0093(2) 0.00176(18) -0.00390(18) -0.00511(19)
Fe2 0.0105(2) 0.0118(2) 0.0089(2) 0.00124(18) -0.00319(18) -0.00643(19)
Fe3 0.0121(2) 0.0118(3) 0.0178(3) 0.0025(2) -0.0037(2) -0.0050(2)
P1 0.0093(4) 0.0139(4) 0.0099(4) 0.0022(3) -0.0036(3) -0.0062(3)
P2 0.0130(4) 0.0126(4) 0.0099(4) 0.0026(3) -0.0045(3) -0.0086(3)
P3 0.0127(4) 0.0121(4) 0.0091(4) 0.0022(3) -0.0047(3) -0.0075(3)
O1 0.0106(12) 0.0194(13) 0.0130(12) 0.0048(10) -0.0039(10) -0.0064(10)
O2 0.0100(11) 0.0157(13) 0.0156(12) -0.0011(10) -0.0046(10) -0.0058(10)
O3 0.0165(13) 0.0195(13) 0.0144(12) -0.0031(10) -0.0036(10) -0.0088(11)
O4 0.0151(12) 0.0194(14) 0.0179(13) 0.0079(10) -0.0066(10) -0.0105(11)
O5 0.0151(12) 0.0151(12) 0.0124(12) 0.0016(9) -0.0037(10) -0.0105(10)
O6 0.0244(14) 0.0165(13) 0.0097(11) 0.0045(10) -0.0069(10) -0.0121(11)
O7 0.0194(13) 0.0190(13) 0.0108(12) 0.0039(10) -0.0066(10) -0.0135(11)
O8 0.0173(13) 0.0144(13) 0.0180(13) 0.0007(10) -0.0016(10) -0.0087(11)
O9 0.0208(13) 0.0247(14) 0.0089(12) 0.0007(10) -0.0038(10) -0.0115(12)
O10 0.0141(12) 0.0144(12) 0.0144(12) 0.0016(10) -0.0035(10) -0.0090(10)
O11 0.0165(12) 0.0208(13) 0.0113(12) 0.0033(10) -0.0076(10) -0.0107(11)
O12 0.0219(14) 0.0133(13) 0.0263(15) 0.0070(11) -0.0133(12) -0.0096(11)
O13 0.0155(12) 0.0126(12) 0.0212(13) 0.0028(10) -0.0072(10) -0.0062(10)
O14 0.0191(14) 0.0126(13) 0.0292(15) 0.0008(11) -0.0087(12) -0.0086(11)
O15 0.0163(13) 0.0130(13) 0.0246(14) 0.0000(10) -0.0064(11) -0.0077(11)
O16 0.0174(13) 0.0166(14) 0.0287(15) 0.0010(12) -0.0033(12) -0.0076(11)
O17 0.0154(13) 0.0156(13) 0.0250(14) 0.0037(11) -0.0081(11) -0.0092(11)
O18 0.0272(15) 0.0135(13) 0.0355(17) 0.0039(12) -0.0141(13) -0.0112(12)
O19 0.0141(12) 0.0168(13) 0.0231(14) 0.0000(11) -0.0062(11) -0.0085(11)
O20 0.0189(14) 0.0197(14) 0.0356(17) 0.0016(12) -0.0145(13) -0.0057(12)
N1 0.0221(17) 0.0233(18) 0.0283(18) 0.0091(14) -0.0110(15) -0.0115(15)
N2 0.0245(18) 0.0239(18) 0.0206(17) 0.0046(14) -0.0062(14) -0.0099(15)
N3 0.031(2) 0.028(2) 0.0266(19) 0.0032(16) -0.0061(16) -0.0115(17)
C1 0.0172(17) 0.0192(19) 0.0137(17) 0.0036(14) -0.0062(14) -0.0107(15)
C2 0.0144(17) 0.0123(17) 0.0186(17) 0.0045(13) -0.0089(14) -0.0057(14)
C3 0.0214(18) 0.0176(18) 0.0139(17) 0.0043(14) -0.0094(14) -0.0115(16)
C4 0.0187(18) 0.0195(18) 0.0123(16) 0.0023(14) -0.0074(14) -0.0110(15)
C5 0.037(2) 0.025(2) 0.024(2) 0.0029(17) -0.0143(19) -0.0153(19)
C6 0.049(3) 0.025(2) 0.021(2) 0.0051(17) -0.016(2) -0.019(2)
C7 0.024(2) 0.024(2) 0.025(2) 0.0044(17) -0.0051(17) -0.0071(18)
C8 0.034(3) 0.028(2) 0.029(2) 0.0087(19) -0.002(2) -0.007(2)
